data_7709136
loop_
_publ_author_name
'P\'erez-Lourido, Paulo'
'Madarasi, Enik\>o'
'Antal, Fanni'
'Esteban-G\'omez, David'
'Wang, Gaoji'
'Angelovski, Goran'
'Platas-Iglesias, Carlos'
'Tircs\'o, Gyula'
'Valencia, Laura'

_publ_section_title
;
 Stable and inert macrocyclic cobalt(II) and nickel(II) complexes with
 paraCEST response.
;
_journal_issue 4
_journal_name_full 'Dalton transactions (Cambridge, England : 2003)'
_journal_page_first 1580
_journal_page_last 1593
_journal_paper_doi 10.1039/d1dt03217h
_journal_volume 51
_journal_year 2022
_chemical_formula_moiety 'C15 H26 Co N6 O3, 2(F6 P), H2 O'
_chemical_formula_sum 'C15 H28 Co F12 N6 O4 P2'
_chemical_formula_weight 705.30
_space_group_crystal_system monoclinic
_space_group_IT_number 14
_space_group_name_Hall '-P 2ybc'
_space_group_name_H-M_alt 'P 1 21/c 1'
_atom_sites_solution_hydrogens mixed
_atom_sites_solution_primary iterative
_audit_creation_date 2020-12-11
_audit_creation_method
;
Olex2 1.2
(compiled 2018.05.29 svn.r3508 for OlexSys, GUI svn.r5506)
;
_audit_update_record
;
2021-09-07 deposited with the CCDC.	2021-12-22 downloaded from the CCDC.
;
_cell_angle_alpha 90
_cell_angle_beta 99.614(2)
_cell_angle_gamma 90
_cell_formula_units_Z 4
_cell_length_a 10.4836(7)
_cell_length_b 19.3332(13)
_cell_length_c 13.5320(9)
_cell_measurement_reflns_used 9936
_cell_measurement_temperature 100(2)
_cell_measurement_theta_max 28.35
_cell_measurement_theta_min 2.51
_cell_volume 2704.2(3)
_computing_cell_refinement 'Bruker SAINT'
_computing_data_collection 'Bruker APEX3'
_computing_data_reduction 'Bruker SAINT'
_computing_molecular_graphics 'Olex2 (Dolomanov et al., 2009)'
_computing_publication_material 'Olex2 (Dolomanov et al., 2009)'
_computing_structure_refinement 'ShelXL (Sheldrick, 2015)'
_computing_structure_solution 'olex2.solve (Bourhis et al., 2015)'
_diffrn_ambient_temperature 100.01
_diffrn_measured_fraction_theta_full 0.999
_diffrn_measured_fraction_theta_max 0.998
_diffrn_measurement_device_type 'Bruker D8 Venture Photon 100 CMOS'
_diffrn_measurement_method '\f and \w scans'
_diffrn_radiation_monochromator 'Incoatec HeliosTM multilayer optics'
_diffrn_radiation_type MoK\a
_diffrn_radiation_wavelength 0.71073
_diffrn_reflns_av_R_equivalents 0.0399
_diffrn_reflns_av_unetI/netI 0.0243
_diffrn_reflns_Laue_measured_fraction_full 0.999
_diffrn_reflns_Laue_measured_fraction_max 0.998
_diffrn_reflns_limit_h_max 13
_diffrn_reflns_limit_h_min -13
_diffrn_reflns_limit_k_max 25
_diffrn_reflns_limit_k_min -25
_diffrn_reflns_limit_l_max 18
_diffrn_reflns_limit_l_min -18
_diffrn_reflns_number 52383
_diffrn_reflns_point_group_measured_fraction_full 0.999
_diffrn_reflns_point_group_measured_fraction_max 0.998
_diffrn_reflns_theta_full 25.242
_diffrn_reflns_theta_max 28.355
_diffrn_reflns_theta_min 2.514
_diffrn_standards_number 0
_exptl_absorpt_coefficient_mu 0.871
_exptl_absorpt_correction_T_max 0.7457
_exptl_absorpt_correction_T_min 0.6809
_exptl_absorpt_correction_type multi-scan
_exptl_absorpt_process_details 'SADABS-2016/2 (Bruker AXS Inc.)'
_exptl_crystal_colour pink
_exptl_crystal_colour_primary pink
_exptl_crystal_density_diffrn 1.732
_exptl_crystal_density_method 'not measured'
_exptl_crystal_description prism
_exptl_crystal_F_000 1428
_exptl_crystal_size_max 0.269
_exptl_crystal_size_mid 0.263
_exptl_crystal_size_min 0.253
_refine_diff_density_max 2.530
_refine_diff_density_min -1.067
_refine_diff_density_rms 0.102
_refine_ls_extinction_method none
_refine_ls_goodness_of_fit_ref 1.034
_refine_ls_hydrogen_treatment mixed
_refine_ls_matrix_type full
_refine_ls_number_parameters 369
_refine_ls_number_reflns 6736
_refine_ls_number_restraints 0
_refine_ls_restrained_S_all 1.034
_refine_ls_R_factor_all 0.0611
_refine_ls_R_factor_gt 0.0517
_refine_ls_shift/su_max 0.001
_refine_ls_shift/su_mean 0.000
_refine_ls_structure_factor_coef Fsqd
_refine_ls_weighting_details 'w=1/[\s^2^(Fo^2^)+(0.0577P)^2^+7.9402P] where P=(Fo^2^+2Fc^2^)/3'
_refine_ls_weighting_scheme calc
_refine_ls_wR_factor_gt 0.1284
_refine_ls_wR_factor_ref 0.1341
_reflns_Friedel_coverage 0.000
_reflns_number_gt 5792
_reflns_number_total 6736
_reflns_threshold_expression 'I > 2\s(I)'
_cod_data_source_file d1dt03217h2.cif
_cod_data_source_block 32018601_0m
_cod_depositor_comments 'Adding full bibliography for 7709136--7709139.cif.'
_cod_database_code 7709136
_shelx_shelxl_version_number 2018/1
_shelx_space_group_comment
;
The symmetry employed for this shelxl refinement is uniquely defined
by the following loop, which should always be used as a source of
symmetry information in preference to the above space-group names.
They are only intended as comments.
;
_shelx_estimated_absorpt_t_max 0.810
_shelx_estimated_absorpt_t_min 0.800
_olex2_refinement_description
;
1. Fixed Uiso
 At 1.2 times of:
  All C(H) groups, All C(H,H) groups, All N(H) groups, All N(H,H) groups
 At 1.5 times of:
  All O(H) groups, All O(H,H) groups
2.a Free rotating group:
 O2W(H2WA,H2WB)
2.b Rotating group:
 O1W(H1WA)
2.c Ternary CH refined with riding coordinates:
 N3(H3A)
2.d Secondary CH2 refined with riding coordinates:
 C6(H6A,H6B), C7(H7A,H7B), C8(H8A,H8B), C9(H9A,H9B), C10(H10A,H10B), C11(H11A,
 H11B), C12(H12A,H12B), C14(H14A,H14B)
2.e Aromatic/amide H refined with riding coordinates:
 C2(H2), C3(H3), C4(H4)
2.f X=CH2 refined with riding coordinates:
 N5(H5A,H5B), N6(H6C,H6D)
;
_olex2_submission_special_instructions 'No special instructions were received'

loop_
_space_group_symop_operation_xyz
'x, y, z'
'-x, y+1/2, -z+1/2'
'-x, -y, -z'
'x, -y-1/2, z-1/2'

loop_
_atom_site_label
_atom_site_type_symbol
_atom_site_fract_x
_atom_site_fract_y
_atom_site_fract_z
_atom_site_U_iso_or_equiv
_atom_site_adp_type
_atom_site_occupancy
_atom_site_site_symmetry_order
_atom_site_calc_flag
_atom_site_refinement_flags_posn
_atom_site_refinement_flags_adp
_atom_site_refinement_flags_occupancy
_atom_site_disorder_assembly
_atom_site_disorder_group
Co1 Co 0.77429(3) 0.43489(2) 0.68737(3) 0.01228(10) Uani 1 1 d . . . . .
C1 C 0.6444(3) 0.29529(15) 0.7132(2) 0.0195(5) Uani 1 1 d . . . . .
C2 C 0.5829(3) 0.24244(16) 0.7564(3) 0.0271(7) Uani 1 1 d . . . . .
H2 H 0.573165 0.197955 0.726247 0.033 Uiso 1 1 calc R . . . .
C3 C 0.5359(3) 0.25590(17) 0.8445(3) 0.0310(7) Uani 1 1 d . . . . .
H3 H 0.493245 0.220671 0.875571 0.037 Uiso 1 1 calc R . . . .
C4 C 0.5518(3) 0.32125(17) 0.8866(2) 0.0273(7) Uani 1 1 d . . . . .
H4 H 0.521499 0.331382 0.947377 0.033 Uiso 1 1 calc R . . . .
C5 C 0.6131(3) 0.37177(15) 0.8384(2) 0.0190(5) Uani 1 1 d . . . . .
C6 C 0.6269(3) 0.44416(15) 0.8777(2) 0.0221(6) Uani 1 1 d . . . . .
H6A H 0.543487 0.468714 0.858924 0.026 Uiso 1 1 calc R . . . .
H6B H 0.647685 0.442882 0.951760 0.026 Uiso 1 1 calc R . . . .
C7 C 0.8561(3) 0.47833(17) 0.9055(2) 0.0227(6) Uani 1 1 d . . . . .
H7A H 0.841764 0.477367 0.975943 0.027 Uiso 1 1 calc R . . . .
H7B H 0.907383 0.520173 0.896487 0.027 Uiso 1 1 calc R . . . .
C8 C 0.9326(3) 0.41447(17) 0.8852(2) 0.0228(6) Uani 1 1 d . . . . .
H8A H 1.016413 0.413277 0.931382 0.027 Uiso 1 1 calc R . . . .
H8B H 0.883617 0.372080 0.895810 0.027 Uiso 1 1 calc R . . . .
C9 C 1.0217(3) 0.35740(15) 0.7469(2) 0.0205(6) Uani 1 1 d . . . . .
H9A H 1.084571 0.339112 0.803685 0.025 Uiso 1 1 calc R . . . .
H9B H 1.070034 0.371609 0.693393 0.025 Uiso 1 1 calc R . . . .
C10 C 0.9247(3) 0.30098(14) 0.7075(2) 0.0199(5) Uani 1 1 d . . . . .
H10A H 0.970294 0.262707 0.679461 0.024 Uiso 1 1 calc R . . . .
H10B H 0.885307 0.282257 0.763447 0.024 Uiso 1 1 calc R . . . .
C11 C 0.7035(3) 0.28548(15) 0.6202(2) 0.0209(6) Uani 1 1 d . . . . .
H11A H 0.725860 0.236188 0.613039 0.025 Uiso 1 1 calc R . . . .
H11B H 0.640936 0.299281 0.560373 0.025 Uiso 1 1 calc R . . . .
C12 C 0.6915(3) 0.55564(15) 0.8226(2) 0.0225(6) Uani 1 1 d . . . . .
H12A H 0.716469 0.581742 0.885771 0.027 Uiso 1 1 calc R . . . .
H12B H 0.596458 0.559114 0.802353 0.027 Uiso 1 1 calc R . . . .
C13 C 0.7582(3) 0.58611(15) 0.7417(2) 0.0216(6) Uani 1 1 d . . . . .
C14 C 0.8648(3) 0.33473(14) 0.5311(2) 0.0186(5) Uani 1 1 d . . . . .
H14A H 0.790186 0.328982 0.476304 0.022 Uiso 1 1 calc R . . . .
H14B H 0.928342 0.297839 0.524534 0.022 Uiso 1 1 calc R . . . .
C15 C 0.9263(3) 0.40479(13) 0.52233(19) 0.0144(5) Uani 1 1 d . . . . .
N1 N 0.6581(2) 0.35926(12) 0.75295(17) 0.0164(4) Uani 1 1 d . . . . .
N2 N 0.7292(2) 0.48270(12) 0.83815(17) 0.0174(5) Uani 1 1 d . . . . .
N3 N 0.9543(2) 0.41793(13) 0.78053(17) 0.0174(5) Uani 1 1 d . . . . .
H3A H 1.009475 0.459426 0.774577 0.021 Uiso 1 1 calc R . . . .
N4 N 0.8210(2) 0.32843(12) 0.62840(17) 0.0156(4) Uani 1 1 d . . . . .
N5 N 0.7687(3) 0.65417(14) 0.7403(2) 0.0349(7) Uani 1 1 d . . . . .
H5A H 0.802254 0.674495 0.692356 0.042 Uiso 1 1 calc R . . . .
H5B H 0.742205 0.679191 0.787242 0.042 Uiso 1 1 calc R . . . .
N6 N 1.0149(2) 0.40985(12) 0.46391(18) 0.0186(5) Uani 1 1 d . . . . .
H6C H 1.051360 0.450051 0.456129 0.022 Uiso 1 1 calc R . . . .
H6D H 1.037567 0.373027 0.432748 0.022 Uiso 1 1 calc R . . . .
O1 O 0.7935(2) 0.54807(10) 0.67798(15) 0.0222(4) Uani 1 1 d . . . . .
O2 O 0.88974(19) 0.45456(10) 0.56856(14) 0.0167(4) Uani 1 1 d . . . . .
P1 P 0.24192(8) 0.55764(4) 0.78813(6) 0.02351(17) Uani 1 1 d . . . . .
P2 P 0.23529(8) 0.24776(4) 0.50906(6) 0.02507(18) Uani 1 1 d . . . . .
F1 F 0.3717(2) 0.55587(14) 0.7414(2) 0.0520(7) Uani 1 1 d . . . . .
F2 F 0.2885(3) 0.49218(12) 0.85598(18) 0.0521(7) Uani 1 1 d . . . . .
F3 F 0.1115(2) 0.55812(13) 0.8332(2) 0.0506(6) Uani 1 1 d . . . . .
F4 F 0.1948(2) 0.62346(11) 0.72166(16) 0.0412(5) Uani 1 1 d . . . . .
F5 F 0.3104(2) 0.60722(11) 0.87510(15) 0.0416(5) Uani 1 1 d . . . . .
F6 F 0.1755(2) 0.50645(11) 0.69993(15) 0.0344(5) Uani 1 1 d . . . . .
F7 F 0.3496(3) 0.21542(14) 0.5862(2) 0.0588(7) Uani 1 1 d . . . . .
F8 F 0.3251(2) 0.30781(12) 0.48578(18) 0.0447(6) Uani 1 1 d . . . . .
F9 F 0.1877(2) 0.28727(16) 0.59474(18) 0.0548(7) Uani 1 1 d . . . . .
F10 F 0.1190(2) 0.27181(11) 0.42609(15) 0.0341(4) Uani 1 1 d . . . . .
F11 F 0.1431(3) 0.18316(17) 0.5325(2) 0.0755(10) Uani 1 1 d . . . . .
F12 F 0.2785(3) 0.19983(16) 0.4230(2) 0.0671(9) Uani 1 1 d . . . . .
O1W O 0.6170(2) 0.44607(12) 0.56961(17) 0.0241(5) Uani 1 1 d . . . . .
H1WA H 0.545092 0.447385 0.594030 0.036 Uiso 1 1 d GR . . . .
O2W O 0.3552(2) 0.44894(12) 0.57124(17) 0.0247(4) Uani 1 1 d . . . . .
H2WA H 0.313082 0.462979 0.617720 0.037 Uiso 1 1 d G . . . .
H2WB H 0.318756 0.411821 0.543229 0.037 Uiso 1 1 d G . . . .
H1WB H 0.629(5) 0.475(3) 0.533(4) 0.050(14) Uiso 1 1 d . . . . .

loop_
_atom_site_aniso_label
_atom_site_aniso_U_11
_atom_site_aniso_U_22
_atom_site_aniso_U_33
_atom_site_aniso_U_23
_atom_site_aniso_U_13
_atom_site_aniso_U_12
Co1 0.01347(18) 0.01300(17) 0.01081(17) 0.00097(12) 0.00330(12) -0.00069(12)
C1 0.0174(13) 0.0196(13) 0.0229(14) -0.0014(11) 0.0073(11) -0.0029(10)
C2 0.0270(16) 0.0205(14) 0.0371(17) -0.0019(12) 0.0149(13) -0.0073(12)
C3 0.0330(17) 0.0269(16) 0.0381(18) 0.0021(13) 0.0205(15) -0.0090(13)
C4 0.0295(16) 0.0288(16) 0.0275(16) 0.0016(12) 0.0164(13) -0.0052(13)
C5 0.0163(13) 0.0234(14) 0.0185(13) 0.0004(11) 0.0064(10) -0.0019(10)
C6 0.0250(15) 0.0241(14) 0.0202(13) -0.0032(11) 0.0127(11) -0.0048(11)
C7 0.0228(14) 0.0322(16) 0.0128(12) -0.0047(11) 0.0019(10) -0.0059(12)
C8 0.0221(14) 0.0308(15) 0.0143(13) 0.0018(11) -0.0009(10) -0.0008(12)
C9 0.0158(13) 0.0249(14) 0.0206(13) 0.0047(11) 0.0028(10) 0.0038(11)
C10 0.0208(14) 0.0169(12) 0.0231(14) 0.0056(10) 0.0071(11) 0.0034(10)
C11 0.0221(14) 0.0175(13) 0.0254(14) -0.0042(11) 0.0112(11) -0.0070(11)
C12 0.0306(16) 0.0184(13) 0.0215(14) -0.0034(11) 0.0134(12) -0.0016(11)
C13 0.0299(15) 0.0182(13) 0.0180(13) 0.0006(10) 0.0081(11) 0.0001(11)
C14 0.0245(14) 0.0153(12) 0.0184(13) -0.0017(10) 0.0105(11) -0.0037(10)
C15 0.0165(12) 0.0152(12) 0.0118(11) 0.0019(9) 0.0033(9) 0.0003(9)
N1 0.0147(11) 0.0174(11) 0.0174(11) 0.0006(9) 0.0041(8) -0.0021(8)
N2 0.0201(12) 0.0178(11) 0.0155(11) 0.0004(8) 0.0067(9) -0.0031(9)
N3 0.0155(11) 0.0219(11) 0.0150(11) 0.0013(9) 0.0031(8) -0.0016(9)
N4 0.0159(11) 0.0150(10) 0.0170(11) 0.0010(8) 0.0056(8) -0.0018(8)
N5 0.064(2) 0.0173(12) 0.0306(15) -0.0010(11) 0.0279(15) 0.0017(13)
N6 0.0232(12) 0.0155(11) 0.0197(11) -0.0012(9) 0.0110(9) -0.0011(9)
O1 0.0333(12) 0.0164(9) 0.0198(10) -0.0007(8) 0.0129(9) 0.0017(8)
O2 0.0213(10) 0.0145(9) 0.0163(9) 0.0002(7) 0.0087(7) -0.0003(7)
P1 0.0246(4) 0.0255(4) 0.0201(4) 0.0030(3) 0.0029(3) -0.0057(3)
P2 0.0220(4) 0.0347(4) 0.0208(4) 0.0089(3) 0.0104(3) 0.0085(3)
F1 0.0314(12) 0.0675(17) 0.0610(16) -0.0123(13) 0.0189(11) -0.0086(11)
F2 0.0803(18) 0.0277(11) 0.0411(13) 0.0090(10) -0.0107(12) -0.0027(11)
F3 0.0459(14) 0.0537(15) 0.0602(16) -0.0146(12) 0.0319(12) -0.0142(11)
F4 0.0485(13) 0.0348(11) 0.0344(11) 0.0111(9) -0.0101(10) -0.0065(10)
F5 0.0614(15) 0.0328(11) 0.0257(10) 0.0008(8) -0.0070(10) -0.0150(10)
F6 0.0379(11) 0.0365(11) 0.0282(10) -0.0057(8) 0.0035(8) -0.0085(9)
F7 0.0450(14) 0.0531(16) 0.0752(19) 0.0208(14) 0.0008(13) 0.0020(12)
F8 0.0565(14) 0.0347(11) 0.0475(13) 0.0067(10) 0.0224(11) -0.0144(10)
F9 0.0403(13) 0.091(2) 0.0357(12) -0.0269(13) 0.0134(10) 0.0076(13)
F10 0.0459(12) 0.0293(10) 0.0269(10) -0.0019(8) 0.0057(9) 0.0035(9)
F11 0.0620(18) 0.082(2) 0.074(2) 0.0368(17) -0.0150(15) -0.0339(16)
F12 0.0411(14) 0.0711(19) 0.086(2) -0.0432(16) 0.0001(14) 0.0125(13)
O1W 0.0177(10) 0.0321(12) 0.0219(10) 0.0096(9) 0.0015(8) 0.0016(9)
O2W 0.0226(11) 0.0273(11) 0.0251(11) -0.0012(9) 0.0064(9) -0.0007(8)

loop_
_atom_type_symbol
_atom_type_description
_atom_type_scat_dispersion_real
_atom_type_scat_dispersion_imag
_atom_type_scat_source
C C 0.0033 0.0016 'International Tables Vol C Tables 4.2.6.8 and 6.1.1.4'
H H 0.0000 0.0000 'International Tables Vol C Tables 4.2.6.8 and 6.1.1.4'
Co Co 0.3494 0.9721 'International Tables Vol C Tables 4.2.6.8 and 6.1.1.4'
F F 0.0171 0.0103 'International Tables Vol C Tables 4.2.6.8 and 6.1.1.4'
N N 0.0061 0.0033 'International Tables Vol C Tables 4.2.6.8 and 6.1.1.4'
O O 0.0106 0.0060 'International Tables Vol C Tables 4.2.6.8 and 6.1.1.4'
P P 0.1023 0.0942 'International Tables Vol C Tables 4.2.6.8 and 6.1.1.4'

loop_
_geom_angle_atom_site_label_1
_geom_angle_atom_site_label_2
_geom_angle_atom_site_label_3
_geom_angle
_geom_angle_site_symmetry_1
_geom_angle_site_symmetry_3
_geom_angle_publ_flag
N1 Co1 N2 72.84(8) . . ?
N1 Co1 N4 72.91(8) . . ?
N1 Co1 O1 138.68(8) . . ?
N1 Co1 O2 145.54(8) . . ?
N3 Co1 N1 99.03(9) . . ?
N3 Co1 N2 80.38(9) . . ?
N3 Co1 N4 81.17(9) . . ?
N3 Co1 O1 96.16(9) . . ?
N3 Co1 O2 85.25(8) . . ?
N4 Co1 N2 137.66(8) . . ?
O1 Co1 N2 72.19(8) . . ?
O1 Co1 N4 147.74(8) . . ?
O2 Co1 N2 141.10(8) . . ?
O2 Co1 N4 74.04(7) . . ?
O2 Co1 O1 73.70(7) . . ?
O1W Co1 N1 87.52(9) . . ?
O1W Co1 N2 111.70(9) . . ?
O1W Co1 N3 167.63(9) . . ?
O1W Co1 N4 90.85(9) . . ?
O1W Co1 O1 85.53(9) . . ?
O1W Co1 O2 83.47(8) . . ?
C2 C1 C11 123.0(3) . . ?
N1 C1 C2 122.3(3) . . ?
N1 C1 C11 114.7(2) . . ?
C1 C2 H2 120.7 . . ?
C1 C2 C3 118.7(3) . . ?
C3 C2 H2 120.7 . . ?
C2 C3 H3 120.4 . . ?
C4 C3 C2 119.2(3) . . ?
C4 C3 H3 120.4 . . ?
C3 C4 H4 120.6 . . ?
C3 C4 C5 118.8(3) . . ?
C5 C4 H4 120.6 . . ?
C4 C5 C6 121.0(3) . . ?
N1 C5 C4 122.3(3) . . ?
N1 C5 C6 116.6(2) . . ?
C5 C6 H6A 109.2 . . ?
C5 C6 H6B 109.2 . . ?
H6A C6 H6B 107.9 . . ?
N2 C6 C5 112.1(2) . . ?
N2 C6 H6A 109.2 . . ?
N2 C6 H6B 109.2 . . ?
H7A C7 H7B 107.9 . . ?
C8 C7 H7A 109.1 . . ?
C8 C7 H7B 109.1 . . ?
N2 C7 H7A 109.1 . . ?
N2 C7 H7B 109.1 . . ?
N2 C7 C8 112.4(2) . . ?
C7 C8 H8A 110.1 . . ?
C7 C8 H8B 110.1 . . ?
H8A C8 H8B 108.4 . . ?
N3 C8 C7 107.9(2) . . ?
N3 C8 H8A 110.1 . . ?
N3 C8 H8B 110.1 . . ?
H9A C9 H9B 108.1 . . ?
C10 C9 H9A 109.6 . . ?
C10 C9 H9B 109.6 . . ?
N3 C9 H9A 109.6 . . ?
N3 C9 H9B 109.6 . . ?
N3 C9 C10 110.4(2) . . ?
C9 C10 H10A 109.4 . . ?
C9 C10 H10B 109.4 . . ?
H10A C10 H10B 108.0 . . ?
N4 C10 C9 111.1(2) . . ?
N4 C10 H10A 109.4 . . ?
N4 C10 H10B 109.4 . . ?
C1 C11 H11A 109.9 . . ?
C1 C11 H11B 109.9 . . ?
H11A C11 H11B 108.3 . . ?
N4 C11 C1 108.8(2) . . ?
N4 C11 H11A 109.9 . . ?
N4 C11 H11B 109.9 . . ?
H12A C12 H12B 108.3 . . ?
C13 C12 H12A 109.8 . . ?
C13 C12 H12B 109.8 . . ?
N2 C12 H12A 109.8 . . ?
N2 C12 H12B 109.8 . . ?
N2 C12 C13 109.3(2) . . ?
N5 C13 C12 116.6(3) . . ?
O1 C13 C12 120.1(3) . . ?
O1 C13 N5 123.2(3) . . ?
H14A C14 H14B 108.1 . . ?
C15 C14 H14A 109.6 . . ?
C15 C14 H14B 109.6 . . ?
N4 C14 H14A 109.6 . . ?
N4 C14 H14B 109.6 . . ?
N4 C14 C15 110.2(2) . . ?
N6 C15 C14 117.7(2) . . ?
O2 C15 C14 118.8(2) . . ?
O2 C15 N6 123.5(2) . . ?
C1 N1 Co1 118.83(18) . . ?
C5 N1 Co1 121.99(19) . . ?
C5 N1 C1 118.7(2) . . ?
C6 N2 Co1 112.21(17) . . ?
C6 N2 C7 112.3(2) . . ?
C7 N2 Co1 102.71(16) . . ?
C12 N2 Co1 109.87(17) . . ?
C12 N2 C6 110.0(2) . . ?
C12 N2 C7 109.6(2) . . ?
Co1 N3 H3A 107.4 . . ?
C8 N3 Co1 108.32(17) . . ?
C8 N3 C9 114.7(2) . . ?
C8 N3 H3A 107.4 . . ?
C9 N3 Co1 111.39(17) . . ?
C9 N3 H3A 107.4 . . ?
C10 N4 Co1 104.06(16) . . ?
C11 N4 Co1 107.90(16) . . ?
C11 N4 C10 110.7(2) . . ?
C14 N4 Co1 110.77(16) . . ?
C14 N4 C10 111.9(2) . . ?
C14 N4 C11 111.2(2) . . ?
C13 N5 H5A 120.0 . . ?
C13 N5 H5B 120.0 . . ?
H5A N5 H5B 120.0 . . ?
C15 N6 H6C 120.0 . . ?
C15 N6 H6D 120.0 . . ?
H6C N6 H6D 120.0 . . ?
C13 O1 Co1 120.65(19) . . ?
C15 O2 Co1 119.18(17) . . ?
F1 P1 F6 89.15(13) . . ?
F2 P1 F1 90.68(16) . . ?
F2 P1 F5 89.73(12) . . ?
F2 P1 F6 89.54(12) . . ?
F3 P1 F1 178.84(15) . . ?
F3 P1 F2 89.06(16) . . ?
F3 P1 F4 90.38(14) . . ?
F3 P1 F5 91.34(14) . . ?
F3 P1 F6 89.72(13) . . ?
F4 P1 F1 89.90(14) . . ?
F4 P1 F2 179.21(15) . . ?
F4 P1 F5 89.74(12) . . ?
F4 P1 F6 91.01(12) . . ?
F5 P1 F1 89.79(14) . . ?
F5 P1 F6 178.70(14) . . ?
F7 P2 F10 173.53(15) . . ?
F7 P2 F11 88.70(15) . . ?
F7 P2 F12 88.63(16) . . ?
F8 P2 F7 90.64(14) . . ?
F8 P2 F10 93.29(13) . . ?
F8 P2 F11 178.56(18) . . ?
F8 P2 F12 91.71(16) . . ?
F9 P2 F7 90.24(16) . . ?
F9 P2 F8 93.73(15) . . ?
F9 P2 F10 94.63(13) . . ?
F9 P2 F11 87.55(19) . . ?
F9 P2 F12 174.45(18) . . ?
F10 P2 F11 87.26(14) . . ?
F10 P2 F12 86.11(13) . . ?
F12 P2 F11 87.00(19) . . ?
Co1 O1W H1WA 109.5 . . ?
Co1 O1W H1WB 112(4) . . ?
H1WA O1W H1WB 117.6 . . ?
H2WA O2W H2WB 109.5 . . ?

loop_
_geom_bond_atom_site_label_1
_geom_bond_atom_site_label_2
_geom_bond_distance
_geom_bond_site_symmetry_2
_geom_bond_publ_flag
Co1 N1 2.184(2) . ?
Co1 N2 2.359(2) . ?
Co1 N3 2.113(2) . ?
Co1 N4 2.290(2) . ?
Co1 O1 2.203(2) . ?
Co1 O2 2.2010(19) . ?
Co1 O1W 2.104(2) . ?
C1 C2 1.388(4) . ?
C1 C11 1.504(4) . ?
C1 N1 1.347(4) . ?
C2 H2 0.9500 . ?
C2 C3 1.389(5) . ?
C3 H3 0.9500 . ?
C3 C4 1.384(5) . ?
C4 H4 0.9500 . ?
C4 C5 1.390(4) . ?
C5 C6 1.496(4) . ?
C5 N1 1.341(3) . ?
C6 H6A 0.9900 . ?
C6 H6B 0.9900 . ?
C6 N2 1.478(3) . ?
C7 H7A 0.9900 . ?
C7 H7B 0.9900 . ?
C7 C8 1.522(4) . ?
C7 N2 1.484(4) . ?
C8 H8A 0.9900 . ?
C8 H8B 0.9900 . ?
C8 N3 1.473(4) . ?
C9 H9A 0.9900 . ?
C9 H9B 0.9900 . ?
C9 C10 1.526(4) . ?
C9 N3 1.477(4) . ?
C10 H10A 0.9900 . ?
C10 H10B 0.9900 . ?
C10 N4 1.489(4) . ?
C11 H11A 0.9900 . ?
C11 H11B 0.9900 . ?
C11 N4 1.475(3) . ?
C12 H12A 0.9900 . ?
C12 H12B 0.9900 . ?
C12 C13 1.514(4) . ?
C12 N2 1.470(4) . ?
C13 N5 1.321(4) . ?
C13 O1 1.236(4) . ?
C14 H14A 0.9900 . ?
C14 H14B 0.9900 . ?
C14 C15 1.513(4) . ?
C14 N4 1.470(3) . ?
C15 N6 1.320(3) . ?
C15 O2 1.243(3) . ?
N3 H3A 1.0000 . ?
N5 H5A 0.8800 . ?
N5 H5B 0.8800 . ?
N6 H6C 0.8800 . ?
N6 H6D 0.8800 . ?
P1 F1 1.593(2) . ?
P1 F2 1.592(2) . ?
P1 F3 1.588(2) . ?
P1 F4 1.589(2) . ?
P1 F5 1.593(2) . ?
P1 F6 1.616(2) . ?
P2 F7 1.580(3) . ?
P2 F8 1.560(2) . ?
P2 F9 1.539(2) . ?
P2 F10 1.583(2) . ?
P2 F11 1.642(3) . ?
P2 F12 1.612(3) . ?
O1W H1WA 0.8721 . ?
O1W H1WB 0.78(5) . ?
O2W H2WA 0.8700 . ?
O2W H2WB 0.8697 . ?

loop_
_geom_torsion_atom_site_label_1
_geom_torsion_atom_site_label_2
_geom_torsion_atom_site_label_3
_geom_torsion_atom_site_label_4
_geom_torsion
_geom_torsion_site_symmetry_1
_geom_torsion_site_symmetry_2
_geom_torsion_site_symmetry_3
_geom_torsion_site_symmetry_4
_geom_torsion_publ_flag
C1 C2 C3 C4 -0.1(5) . . . . ?
C1 C11 N4 Co1 -44.2(3) . . . . ?
C1 C11 N4 C10 69.1(3) . . . . ?
C1 C11 N4 C14 -165.9(2) . . . . ?
C2 C1 C11 N4 -144.7(3) . . . . ?
C2 C1 N1 Co1 173.6(2) . . . . ?
C2 C1 N1 C5 1.4(4) . . . . ?
C2 C3 C4 C5 0.9(5) . . . . ?
C3 C4 C5 C6 176.8(3) . . . . ?
C3 C4 C5 N1 -0.5(5) . . . . ?
C4 C5 C6 N2 161.0(3) . . . . ?
C4 C5 N1 Co1 -172.5(2) . . . . ?
C4 C5 N1 C1 -0.6(4) . . . . ?
C5 C6 N2 Co1 22.0(3) . . . . ?
C5 C6 N2 C7 -93.1(3) . . . . ?
C5 C6 N2 C12 144.7(3) . . . . ?
C6 C5 N1 Co1 10.0(3) . . . . ?
C6 C5 N1 C1 -178.1(3) . . . . ?
C7 C8 N3 Co1 -51.7(3) . . . . ?
C7 C8 N3 C9 -176.8(2) . . . . ?
C8 C7 N2 Co1 -34.3(3) . . . . ?
C8 C7 N2 C6 86.5(3) . . . . ?
C8 C7 N2 C12 -151.0(2) . . . . ?
C9 C10 N4 Co1 -41.0(2) . . . . ?
C9 C10 N4 C11 -156.7(2) . . . . ?
C9 C10 N4 C14 78.7(3) . . . . ?
C10 C9 N3 Co1 -36.4(3) . . . . ?
C10 C9 N3 C8 87.1(3) . . . . ?
C11 C1 C2 C3 177.4(3) . . . . ?
C11 C1 N1 Co1 -5.0(3) . . . . ?
C11 C1 N1 C5 -177.2(3) . . . . ?
C12 C13 O1 Co1 -4.8(4) . . . . ?
C13 C12 N2 Co1 -29.9(3) . . . . ?
C13 C12 N2 C6 -153.9(2) . . . . ?
C13 C12 N2 C7 82.2(3) . . . . ?
C14 C15 O2 Co1 14.5(3) . . . . ?
C15 C14 N4 Co1 27.2(3) . . . . ?
C15 C14 N4 C10 -88.5(3) . . . . ?
C15 C14 N4 C11 147.1(2) . . . . ?
N1 C1 C2 C3 -1.1(5) . . . . ?
N1 C1 C11 N4 33.9(3) . . . . ?
N1 C5 C6 N2 -21.5(4) . . . . ?
N2 C7 C8 N3 59.8(3) . . . . ?
N2 C12 C13 N5 -159.1(3) . . . . ?
N2 C12 C13 O1 24.7(4) . . . . ?
N3 C9 C10 N4 53.8(3) . . . . ?
N4 C14 C15 N6 152.7(2) . . . . ?
N4 C14 C15 O2 -28.6(3) . . . . ?
N5 C13 O1 Co1 179.3(3) . . . . ?
N6 C15 O2 Co1 -166.8(2) . . . . ?
